data_4026509
loop_
_publ_author_name
'Roderick W. Bates'
'K. Sivarajan'
'Bernd F. Straub'

_publ_section_title
;
 A Synthesis of Pseudoconhydrine and Its Epimer via Hydroformylation and
 Dihydroxylation
;
_journal_name_full 'Journal of Organic Chemistry'
_journal_page_first 6844
_journal_page_last 6848
_journal_paper_doi 10.1021/jo2008912
_journal_volume 76
_journal_year 2011
_chemical_formula_moiety 'C29 H27 N5 O14 S'
_chemical_formula_sum 'C29 H27 N5 O14 S'
_chemical_formula_weight 701.62
_chemical_name_systematic
; 
 ? 
;
_space_group_IT_number 2
_symmetry_cell_setting triclinic
_symmetry_space_group_name_Hall '-P 1'
_symmetry_space_group_name_H-M 'P -1'
_atom_sites_solution_hydrogens geom
_atom_sites_solution_primary direct
_atom_sites_solution_secondary difmap
_audit_creation_method SHELXL-97
_cell_angle_alpha 80.839(3)
_cell_angle_beta 87.076(4)
_cell_angle_gamma 88.599(3)
_cell_formula_units_Z 2
_cell_length_a 8.1955(7)
_cell_length_b 10.7777(8)
_cell_length_c 17.2850(14)
_cell_measurement_reflns_used 4271
_cell_measurement_temperature 103(2)
_cell_measurement_theta_max 24.36
_cell_measurement_theta_min 2.39
_cell_volume 1505.1(2)
_computing_cell_refinement 'Bruker SAINT'
_computing_data_collection 'Bruker APEX2'
_computing_data_reduction 'Bruker SAINT'
_computing_molecular_graphics 'Bruker SHELXTL'
_computing_publication_material 'Bruker SHELXTL'
_computing_structure_refinement 'SHELXL-97 (Sheldrick, 2008)'
_computing_structure_solution 'SHELXS-97 (Sheldrick, 2008)'
_diffrn_ambient_temperature 103(2)
_diffrn_measured_fraction_theta_full 0.976
_diffrn_measured_fraction_theta_max 0.976
_diffrn_measurement_device_type 'Bruker APEX-II CCD'
_diffrn_measurement_method '\f and \w scans'
_diffrn_radiation_monochromator graphite
_diffrn_radiation_source 'fine-focus sealed tube'
_diffrn_radiation_type MoK\a
_diffrn_radiation_wavelength 0.71073
_diffrn_reflns_av_R_equivalents 0.0569
_diffrn_reflns_av_sigmaI/netI 0.0663
_diffrn_reflns_limit_h_max 9
_diffrn_reflns_limit_h_min -9
_diffrn_reflns_limit_k_max 11
_diffrn_reflns_limit_k_min -12
_diffrn_reflns_limit_l_max 20
_diffrn_reflns_limit_l_min -20
_diffrn_reflns_number 20726
_diffrn_reflns_theta_full 25.05
_diffrn_reflns_theta_max 25.05
_diffrn_reflns_theta_min 2.09
_exptl_absorpt_coefficient_mu 0.191
_exptl_absorpt_correction_T_max 0.9924
_exptl_absorpt_correction_T_min 0.9450
_exptl_absorpt_correction_type multi-scan
_exptl_absorpt_process_details sadabs
_exptl_crystal_colour colourless
_exptl_crystal_density_diffrn 1.548
_exptl_crystal_description plate
_exptl_crystal_F_000 728
_exptl_crystal_size_max 0.30
_exptl_crystal_size_mid 0.12
_exptl_crystal_size_min 0.04
_refine_diff_density_max 0.366
_refine_diff_density_min -0.413
_refine_diff_density_rms 0.078
_refine_ls_extinction_method none
_refine_ls_goodness_of_fit_ref 1.075
_refine_ls_hydrogen_treatment constr
_refine_ls_matrix_type full
_refine_ls_number_parameters 444
_refine_ls_number_reflns 5196
_refine_ls_number_restraints 0
_refine_ls_restrained_S_all 1.075
_refine_ls_R_factor_all 0.0972
_refine_ls_R_factor_gt 0.0563
_refine_ls_shift/su_max 0.001
_refine_ls_shift/su_mean 0.000
_refine_ls_structure_factor_coef Fsqd
_refine_ls_weighting_details 'calc w=1/[\s^2^(Fo^2^)+(0.0901P)^2^+0.4836P] where P=(Fo^2^+2Fc^2^)/3'
_refine_ls_weighting_scheme calc
_refine_ls_wR_factor_gt 0.1379
_refine_ls_wR_factor_ref 0.1718
_reflns_number_gt 3411
_reflns_number_total 5196
_reflns_threshold_expression >2sigma(I)
_cod_data_source_file jo2008912_si_002.cif
_cod_data_source_block rb47
_cod_database_code 4026509

loop_
_symmetry_equiv_pos_as_xyz
'x, y, z'
'-x, -y, -z'

loop_
_atom_site_label
_atom_site_type_symbol
_atom_site_fract_x
_atom_site_fract_y
_atom_site_fract_z
_atom_site_U_iso_or_equiv
_atom_site_adp_type
_atom_site_occupancy
_atom_site_symmetry_multiplicity
_atom_site_calc_flag
_atom_site_refinement_flags
C1 C 0.4852(5) 0.6362(4) 0.0865(2) 0.0317(9) Uani 1 1 d .
H1A H 0.4264 0.6336 0.1375 0.048 Uiso 1 1 calc R
H1B H 0.4068 0.6469 0.0449 0.048 Uiso 1 1 calc R
H1C H 0.5607 0.7067 0.0779 0.048 Uiso 1 1 calc R
C2 C 0.5815(4) 0.5132(3) 0.0852(2) 0.0265(9) Uani 1 1 d .
H2A H 0.5047 0.4424 0.0918 0.032 Uiso 1 1 calc R
H2B H 0.6412 0.5161 0.0337 0.032 Uiso 1 1 calc R
C3 C 0.7030(4) 0.4910(3) 0.15019(19) 0.0232(8) Uani 1 1 d .
H3A H 0.6442 0.4965 0.2010 0.028 Uiso 1 1 calc R
H3B H 0.7852 0.5582 0.1407 0.028 Uiso 1 1 calc R
C4 C 0.7915(4) 0.3625(3) 0.15558(19) 0.0238(8) Uani 1 1 d .
H4 H 0.8253 0.3499 0.1009 0.029 Uiso 1 1 calc R
C5 C 0.6890(4) 0.2518(3) 0.19195(19) 0.0272(9) Uani 1 1 d .
H5A H 0.7461 0.1730 0.1830 0.033 Uiso 1 1 calc R
H5B H 0.5836 0.2562 0.1660 0.033 Uiso 1 1 calc R
C6 C 0.6561(4) 0.2491(3) 0.28057(19) 0.0259(8) Uani 1 1 d .
H6A H 0.5903 0.3241 0.2899 0.031 Uiso 1 1 calc R
H6B H 0.5937 0.1733 0.3030 0.031 Uiso 1 1 calc R
C7 C 0.8170(4) 0.2479(3) 0.31977(19) 0.0235(8) Uani 1 1 d .
H7 H 0.8741 0.1654 0.3175 0.028 Uiso 1 1 calc R
C8 C 0.9295(4) 0.3528(3) 0.28393(19) 0.0235(8) Uani 1 1 d .
H8 H 1.0396 0.3392 0.3066 0.028 Uiso 1 1 calc R
C9 C 1.1613(4) 0.2714(3) 0.1006(2) 0.0260(9) Uani 1 1 d .
C10 C 1.1112(4) 0.2763(4) 0.0248(2) 0.0283(9) Uani 1 1 d .
H10 H 1.0554 0.3488 -0.0003 0.034 Uiso 1 1 calc R
C11 C 1.1429(4) 0.1751(4) -0.0141(2) 0.0315(9) Uani 1 1 d .
H11 H 1.1077 0.1785 -0.0660 0.038 Uiso 1 1 calc R
C12 C 1.2259(4) 0.0676(4) 0.0213(2) 0.0320(9) Uani 1 1 d .
C13 C 1.2613(5) -0.0417(4) -0.0207(3) 0.0434(11) Uani 1 1 d .
H13A H 1.3760 -0.0404 -0.0397 0.065 Uiso 1 1 calc R
H13B H 1.1908 -0.0362 -0.0653 0.065 Uiso 1 1 calc R
H13C H 1.2402 -0.1201 0.0154 0.065 Uiso 1 1 calc R
C14 C 1.2781(4) 0.0667(4) 0.0970(2) 0.0319(9) Uani 1 1 d .
H14 H 1.3377 -0.0042 0.1216 0.038 Uiso 1 1 calc R
C15 C 1.2457(4) 0.1659(4) 0.1369(2) 0.0296(9) Uani 1 1 d .
H15 H 1.2805 0.1625 0.1888 0.036 Uiso 1 1 calc R
C16 C 0.8097(4) 0.1645(3) 0.45765(19) 0.0207(8) Uani 1 1 d .
C17 C 0.7909(4) 0.2047(3) 0.53700(19) 0.0207(8) Uani 1 1 d .
C18 C 0.8607(4) 0.1313(3) 0.6004(2) 0.0238(8) Uani 1 1 d .
H18 H 0.9140 0.0536 0.5952 0.029 Uiso 1 1 calc R
C19 C 0.8502(4) 0.1749(3) 0.67186(19) 0.0230(8) Uani 1 1 d .
C20 C 0.7668(4) 0.2837(3) 0.6838(2) 0.0239(8) Uani 1 1 d .
H20 H 0.7584 0.3102 0.7338 0.029 Uiso 1 1 calc R
C21 C 0.6964(4) 0.3517(3) 0.61941(19) 0.0203(8) Uani 1 1 d .
C22 C 0.7099(4) 0.3165(3) 0.54611(19) 0.0213(8) Uani 1 1 d .
H22 H 0.6644 0.3680 0.5024 0.026 Uiso 1 1 calc R
C23 C 0.9087(4) 0.5211(3) 0.36182(19) 0.0221(8) Uani 1 1 d .
C24 C 0.8145(4) 0.6391(3) 0.37220(19) 0.0211(8) Uani 1 1 d .
C25 C 0.8096(4) 0.6791(3) 0.44484(19) 0.0217(8) Uani 1 1 d .
H25 H 0.8677 0.6342 0.4869 0.026 Uiso 1 1 calc R
C26 C 0.7186(4) 0.7855(3) 0.45473(19) 0.0219(8) Uani 1 1 d .
C27 C 0.6354(4) 0.8564(3) 0.39518(19) 0.0220(8) Uani 1 1 d .
H27 H 0.5721 0.9287 0.4033 0.026 Uiso 1 1 calc R
C28 C 0.6493(4) 0.8163(3) 0.3233(2) 0.0231(8) Uani 1 1 d .
C29 C 0.7339(4) 0.7085(3) 0.3097(2) 0.0233(8) Uani 1 1 d .
H29 H 0.7371 0.6826 0.2596 0.028 Uiso 1 1 calc R
N1 N 0.9440(3) 0.3588(3) 0.20089(15) 0.0231(7) Uani 1 1 d .
N2 N 0.9380(4) 0.1056(3) 0.73910(17) 0.0298(8) Uani 1 1 d .
N3 N 0.6050(3) 0.4670(3) 0.62960(17) 0.0243(7) Uani 1 1 d .
N4 N 0.7058(4) 0.8255(3) 0.53286(17) 0.0259(7) Uani 1 1 d .
N5 N 0.5639(4) 0.8910(3) 0.25693(17) 0.0269(7) Uani 1 1 d .
O1 O 0.7872(3) 0.2629(2) 0.40158(13) 0.0251(6) Uani 1 1 d .
O2 O 0.8435(3) 0.0588(2) 0.44722(13) 0.0259(6) Uani 1 1 d .
O3 O 1.0034(4) 0.0055(3) 0.73107(15) 0.0461(8) Uani 1 1 d .
O4 O 0.9413(3) 0.1534(3) 0.79819(15) 0.0382(7) Uani 1 1 d .
O5 O 0.5594(3) 0.4790(3) 0.69645(15) 0.0373(7) Uani 1 1 d .
O6 O 0.5765(3) 0.5436(2) 0.57078(14) 0.0317(6) Uani 1 1 d .
O7 O 0.8204(3) 0.7978(2) 0.57575(14) 0.0315(6) Uani 1 1 d .
O8 O 0.5823(3) 0.8839(2) 0.54936(14) 0.0321(6) Uani 1 1 d .
O9 O 0.4719(3) 0.9759(2) 0.27135(14) 0.0320(6) Uani 1 1 d .
O10 O 0.5907(4) 0.8616(3) 0.19218(16) 0.0502(9) Uani 1 1 d .
O11 O 0.8560(3) 0.4728(2) 0.30134(13) 0.0232(6) Uani 1 1 d .
O12 O 1.0148(3) 0.4767(2) 0.40414(13) 0.0268(6) Uani 1 1 d .
O13 O 1.2360(3) 0.4009(2) 0.20972(14) 0.0312(6) Uani 1 1 d .
O14 O 1.0902(3) 0.5080(2) 0.09467(14) 0.0320(6) Uani 1 1 d .
S1 S 1.11722(11) 0.39831(9) 0.15173(5) 0.0256(3) Uani 1 1 d .

loop_
_atom_site_aniso_label
_atom_site_aniso_U_11
_atom_site_aniso_U_22
_atom_site_aniso_U_33
_atom_site_aniso_U_23
_atom_site_aniso_U_13
_atom_site_aniso_U_12
C1 0.026(2) 0.039(2) 0.032(2) -0.0067(17) -0.0148(17) 0.0056(17)
C2 0.025(2) 0.034(2) 0.0210(19) -0.0039(16) -0.0082(16) 0.0031(16)
C3 0.0222(19) 0.029(2) 0.0182(18) -0.0017(14) -0.0068(15) 0.0050(16)
C4 0.023(2) 0.034(2) 0.0165(18) -0.0066(15) -0.0113(15) 0.0035(16)
C5 0.027(2) 0.032(2) 0.025(2) -0.0104(16) -0.0086(16) 0.0049(17)
C6 0.030(2) 0.021(2) 0.027(2) -0.0052(15) -0.0057(17) -0.0002(16)
C7 0.030(2) 0.023(2) 0.0178(18) -0.0068(14) -0.0036(15) 0.0071(16)
C8 0.027(2) 0.021(2) 0.0230(19) -0.0046(15) -0.0090(16) 0.0070(16)
C9 0.019(2) 0.033(2) 0.0244(19) 0.0010(16) -0.0019(15) 0.0024(16)
C10 0.022(2) 0.036(2) 0.024(2) 0.0013(16) -0.0033(16) 0.0059(17)
C11 0.026(2) 0.043(2) 0.025(2) -0.0046(17) -0.0045(16) 0.0075(18)
C12 0.024(2) 0.038(2) 0.034(2) -0.0057(17) 0.0054(17) 0.0012(17)
C13 0.042(3) 0.041(3) 0.048(3) -0.014(2) 0.003(2) 0.006(2)
C14 0.025(2) 0.035(2) 0.033(2) 0.0017(17) -0.0035(17) 0.0082(17)
C15 0.024(2) 0.038(2) 0.025(2) 0.0032(17) -0.0054(16) 0.0063(17)
C16 0.0173(19) 0.022(2) 0.0223(19) -0.0014(15) -0.0053(15) 0.0005(15)
C17 0.0210(19) 0.0215(19) 0.0194(18) -0.0023(14) -0.0015(15) -0.0010(15)
C18 0.0180(19) 0.024(2) 0.028(2) -0.0022(15) -0.0017(16) 0.0013(15)
C19 0.023(2) 0.026(2) 0.0193(18) 0.0007(15) -0.0055(15) 0.0024(15)
C20 0.020(2) 0.031(2) 0.0218(19) -0.0079(15) -0.0034(15) -0.0004(16)
C21 0.0157(18) 0.0212(19) 0.0254(19) -0.0072(15) -0.0023(15) 0.0009(14)
C22 0.0177(18) 0.0232(19) 0.0228(19) -0.0021(15) -0.0039(15) -0.0007(15)
C23 0.022(2) 0.023(2) 0.0212(19) -0.0009(15) -0.0072(16) -0.0004(16)
C24 0.0219(19) 0.0197(19) 0.0226(19) -0.0032(14) -0.0098(15) -0.0009(15)
C25 0.022(2) 0.0223(19) 0.0203(19) -0.0003(14) -0.0080(15) -0.0020(15)
C26 0.0208(19) 0.024(2) 0.0213(18) -0.0033(15) -0.0069(15) -0.0021(15)
C27 0.0189(19) 0.0220(19) 0.0260(19) -0.0048(15) -0.0056(15) -0.0016(15)
C28 0.0193(19) 0.024(2) 0.0251(19) 0.0012(15) -0.0103(15) 0.0026(15)
C29 0.024(2) 0.024(2) 0.0222(19) -0.0048(15) -0.0078(16) -0.0009(15)
N1 0.0224(17) 0.0290(17) 0.0190(15) -0.0046(12) -0.0108(13) 0.0049(13)
N2 0.0324(19) 0.0326(19) 0.0236(17) -0.0019(14) -0.0037(14) 0.0078(15)
N3 0.0218(17) 0.0267(17) 0.0260(18) -0.0082(14) -0.0061(14) 0.0047(13)
N4 0.0316(18) 0.0230(17) 0.0235(16) -0.0037(12) -0.0075(14) 0.0045(14)
N5 0.0304(18) 0.0240(18) 0.0273(18) -0.0033(13) -0.0144(14) 0.0028(14)
O1 0.0352(15) 0.0221(13) 0.0183(13) -0.0042(10) -0.0032(11) 0.0062(11)
O2 0.0318(15) 0.0217(14) 0.0244(13) -0.0033(10) -0.0061(11) 0.0052(11)
O3 0.064(2) 0.0458(19) 0.0285(15) -0.0062(13) -0.0114(14) 0.0311(15)
O4 0.0490(18) 0.0411(17) 0.0263(15) -0.0085(12) -0.0160(13) 0.0111(13)
O5 0.0414(17) 0.0452(17) 0.0276(15) -0.0143(12) -0.0055(13) 0.0157(13)
O6 0.0360(16) 0.0308(15) 0.0284(14) -0.0042(11) -0.0103(12) 0.0114(12)
O7 0.0389(16) 0.0322(15) 0.0249(14) -0.0062(11) -0.0158(12) 0.0090(12)
O8 0.0312(16) 0.0350(16) 0.0299(14) -0.0053(11) -0.0036(12) 0.0098(12)
O9 0.0360(16) 0.0266(15) 0.0350(15) -0.0069(11) -0.0167(12) 0.0116(12)
O10 0.077(2) 0.0500(19) 0.0261(16) -0.0123(13) -0.0226(15) 0.0330(16)
O11 0.0282(14) 0.0228(13) 0.0198(12) -0.0048(10) -0.0109(11) 0.0065(10)
O12 0.0281(14) 0.0274(14) 0.0266(14) -0.0062(11) -0.0142(11) 0.0060(11)
O13 0.0213(14) 0.0452(17) 0.0269(14) -0.0020(12) -0.0106(11) -0.0011(12)
O14 0.0338(15) 0.0312(15) 0.0282(14) 0.0047(11) -0.0051(12) 0.0025(12)
S1 0.0222(5) 0.0303(5) 0.0235(5) -0.0005(4) -0.0067(4) 0.0020(4)

loop_
_atom_type_symbol
_atom_type_description
_atom_type_scat_dispersion_real
_atom_type_scat_dispersion_imag
_atom_type_scat_source
C C 0.0033 0.0016 'International Tables Vol C Tables 4.2.6.8 and 6.1.1.4'
H H 0.0000 0.0000 'International Tables Vol C Tables 4.2.6.8 and 6.1.1.4'
N N 0.0061 0.0033 'International Tables Vol C Tables 4.2.6.8 and 6.1.1.4'
O O 0.0106 0.0060 'International Tables Vol C Tables 4.2.6.8 and 6.1.1.4'
S S 0.1246 0.1234 'International Tables Vol C Tables 4.2.6.8 and 6.1.1.4'

loop_
_geom_angle_atom_site_label_1
_geom_angle_atom_site_label_2
_geom_angle_atom_site_label_3
_geom_angle
C2 C1 H1A 109.5
C2 C1 H1B 109.5
H1A C1 H1B 109.5
C2 C1 H1C 109.5
H1A C1 H1C 109.5
H1B C1 H1C 109.5
C3 C2 C1 111.4(3)
C3 C2 H2A 109.4
C1 C2 H2A 109.4
C3 C2 H2B 109.4
C1 C2 H2B 109.4
H2A C2 H2B 108.0
C2 C3 C4 113.0(3)
C2 C3 H3A 109.0
C4 C3 H3A 109.0
C2 C3 H3B 109.0
C4 C3 H3B 109.0
H3A C3 H3B 107.8
N1 C4 C5 107.7(3)
N1 C4 C3 111.7(3)
C5 C4 C3 114.7(3)
N1 C4 H4 107.5
C5 C4 H4 107.5
C3 C4 H4 107.5
C4 C5 C6 111.8(3)
C4 C5 H5A 109.3
C6 C5 H5A 109.3
C4 C5 H5B 109.3
C6 C5 H5B 109.3
H5A C5 H5B 107.9
C7 C6 C5 109.3(3)
C7 C6 H6A 109.8
C5 C6 H6A 109.8
C7 C6 H6B 109.8
C5 C6 H6B 109.8
H6A C6 H6B 108.3
O1 C7 C8 106.0(3)
O1 C7 C6 109.7(3)
C8 C7 C6 114.1(3)
O1 C7 H7 109.0
C8 C7 H7 109.0
C6 C7 H7 109.0
N1 C8 O11 108.4(2)
N1 C8 C7 110.1(3)
O11 C8 C7 108.0(3)
N1 C8 H8 110.1
O11 C8 H8 110.1
C7 C8 H8 110.1
C10 C9 C15 120.2(3)
C10 C9 S1 120.0(3)
C15 C9 S1 119.7(3)
C11 C10 C9 119.6(3)
C11 C10 H10 120.2
C9 C10 H10 120.2
C10 C11 C12 121.3(3)
C10 C11 H11 119.4
C12 C11 H11 119.4
C14 C12 C11 117.7(3)
C14 C12 C13 120.8(3)
C11 C12 C13 121.4(4)
C12 C13 H13A 109.5
C12 C13 H13B 109.5
H13A C13 H13B 109.5
C12 C13 H13C 109.5
H13A C13 H13C 109.5
H13B C13 H13C 109.5
C15 C14 C12 121.7(3)
C15 C14 H14 119.1
C12 C14 H14 119.1
C14 C15 C9 119.4(3)
C14 C15 H15 120.3
C9 C15 H15 120.3
O2 C16 O1 125.7(3)
O2 C16 C17 124.1(3)
O1 C16 C17 110.1(3)
C18 C17 C22 120.3(3)
C18 C17 C16 119.3(3)
C22 C17 C16 120.4(3)
C17 C18 C19 117.9(3)
C17 C18 H18 121.1
C19 C18 H18 121.1
C20 C19 C18 123.5(3)
C20 C19 N2 117.1(3)
C18 C19 N2 119.4(3)
C21 C20 C19 116.3(3)
C21 C20 H20 121.8
C19 C20 H20 121.8
C20 C21 C22 122.8(3)
C20 C21 N3 118.2(3)
C22 C21 N3 119.0(3)
C21 C22 C17 119.1(3)
C21 C22 H22 120.5
C17 C22 H22 120.5
O12 C23 O11 125.8(3)
O12 C23 C24 123.5(3)
O11 C23 C24 110.7(3)
C25 C24 C29 120.3(3)
C25 C24 C23 119.0(3)
C29 C24 C23 120.7(3)
C26 C25 C24 118.8(3)
C26 C25 H25 120.6
C24 C25 H25 120.6
C27 C26 C25 123.1(3)
C27 C26 N4 117.7(3)
C25 C26 N4 119.2(3)
C28 C27 C26 116.1(3)
C28 C27 H27 121.9
C26 C27 H27 121.9
C27 C28 C29 123.9(3)
C27 C28 N5 118.1(3)
C29 C28 N5 118.0(3)
C28 C29 C24 117.7(3)
C28 C29 H29 121.2
C24 C29 H29 121.2
C8 N1 C4 119.2(3)
C8 N1 S1 120.9(2)
C4 N1 S1 118.0(2)
O4 N2 O3 124.4(3)
O4 N2 C19 117.8(3)
O3 N2 C19 117.9(3)
O5 N3 O6 124.5(3)
O5 N3 C21 117.1(3)
O6 N3 C21 118.4(3)
O8 N4 O7 125.3(3)
O8 N4 C26 117.4(3)
O7 N4 C26 117.3(3)
O10 N5 O9 125.0(3)
O10 N5 C28 117.1(3)
O9 N5 C28 117.8(3)
C16 O1 C7 119.2(3)
C23 O11 C8 118.7(2)
O14 S1 O13 119.66(16)
O14 S1 N1 109.22(14)
O13 S1 N1 105.88(14)
O14 S1 C9 107.67(16)
O13 S1 C9 109.67(16)
N1 S1 C9 103.59(16)

loop_
_geom_bond_atom_site_label_1
_geom_bond_atom_site_label_2
_geom_bond_distance
C1 C2 1.528(5)
C1 H1A 0.9800
C1 H1B 0.9800
C1 H1C 0.9800
C2 C3 1.526(4)
C2 H2A 0.9900
C2 H2B 0.9900
C3 C4 1.539(5)
C3 H3A 0.9900
C3 H3B 0.9900
C4 N1 1.505(4)
C4 C5 1.510(5)
C4 H4 1.0000
C5 C6 1.538(5)
C5 H5A 0.9900
C5 H5B 0.9900
C6 C7 1.511(5)
C6 H6A 0.9900
C6 H6B 0.9900
C7 O1 1.456(4)
C7 C8 1.511(5)
C7 H7 1.0000
C8 N1 1.425(4)
C8 O11 1.481(4)
C8 H8 1.0000
C9 C10 1.386(5)
C9 C15 1.394(5)
C9 S1 1.764(4)
C10 C11 1.384(5)
C10 H10 0.9500
C11 C12 1.399(5)
C11 H11 0.9500
C12 C14 1.396(5)
C12 C13 1.494(6)
C13 H13A 0.9800
C13 H13B 0.9800
C13 H13C 0.9800
C14 C15 1.375(5)
C14 H14 0.9500
C15 H15 0.9500
C16 O2 1.205(4)
C16 O1 1.334(4)
C16 C17 1.502(5)
C17 C18 1.386(5)
C17 C22 1.389(5)
C18 C19 1.387(5)
C18 H18 0.9500
C19 C20 1.382(5)
C19 N2 1.486(4)
C20 C21 1.376(5)
C20 H20 0.9500
C21 C22 1.378(5)
C21 N3 1.465(4)
C22 H22 0.9500
C23 O12 1.206(4)
C23 O11 1.334(4)
C23 C24 1.502(5)
C24 C25 1.390(5)
C24 C29 1.398(4)
C25 C26 1.381(5)
C25 H25 0.9500
C26 C27 1.380(5)
C26 N4 1.479(4)
C27 C28 1.378(5)
C27 H27 0.9500
C28 C29 1.385(5)
C28 N5 1.487(4)
C29 H29 0.9500
N1 S1 1.646(3)
N2 O4 1.217(4)
N2 O3 1.217(4)
N3 O5 1.222(4)
N3 O6 1.232(3)
N4 O8 1.225(4)
N4 O7 1.227(3)
N5 O10 1.219(4)
N5 O9 1.221(4)
O13 S1 1.436(2)
O14 S1 1.435(2)
